data_4078458
loop_
_publ_author_name
'Ito, Jun-ichi'
'Kaneda, Tomoko'
'Nishiyama, Hisao'

_publ_section_title
;
 Intermolecular C--H Bond Activation of Alkanes and Arenes by NCN Pincer
 Iridium(III) Acetate Complexes Containing Bis(oxazolinyl)phenyl Ligands
;
_journal_issue 12
_journal_name_full Organometallics
_journal_page_first 4442
_journal_paper_doi 10.1021/om3002137
_journal_volume 31
_journal_year 2012
_chemical_formula_sum 'C27 H41 Ir N2 O4'
_chemical_formula_weight 649.82
_chemical_name_systematic
; 
 ? 
;
_space_group_IT_number 2
_symmetry_cell_setting triclinic
_symmetry_space_group_name_Hall '-P 1'
_symmetry_space_group_name_H-M 'P -1'
_atom_sites_solution_hydrogens geom
_atom_sites_solution_primary direct
_atom_sites_solution_secondary difmap
_audit_creation_method SHELXL-97
_cell_angle_alpha 96.536(4)
_cell_angle_beta 103.254(4)
_cell_angle_gamma 104.315(4)
_cell_formula_units_Z 2
_cell_length_a 9.398(2)
_cell_length_b 9.958(2)
_cell_length_c 15.504(4)
_cell_measurement_reflns_used 7129
_cell_measurement_temperature 153(2)
_cell_measurement_theta_max 27.61
_cell_measurement_theta_min 2.32
_cell_volume 1345.9(5)
_computing_cell_refinement 'Bruker SMART'
_computing_data_collection 'Bruker SMART'
_computing_data_reduction 'Bruker SAINT'
_computing_molecular_graphics 'Bruker SHELXTL'
_computing_publication_material 'Bruker SHELXTL'
_computing_structure_refinement 'SHELXL-97 (Sheldrick, 1997)'
_computing_structure_solution 'SHELXS-97 (Sheldrick, 1990)'
_diffrn_ambient_temperature 153(2)
_diffrn_measured_fraction_theta_full 0.984
_diffrn_measured_fraction_theta_max 0.984
_diffrn_measurement_device_type 'CCD area detector'
_diffrn_measurement_method 'phi and omega scans'
_diffrn_radiation_monochromator graphite
_diffrn_radiation_source 'fine-focus sealed tube'
_diffrn_radiation_type MoK\a
_diffrn_radiation_wavelength 0.71073
_diffrn_reflns_av_R_equivalents 0.0459
_diffrn_reflns_av_sigmaI/netI 0.0709
_diffrn_reflns_limit_h_max 10
_diffrn_reflns_limit_h_min -12
_diffrn_reflns_limit_k_max 12
_diffrn_reflns_limit_k_min -12
_diffrn_reflns_limit_l_max 20
_diffrn_reflns_limit_l_min -17
_diffrn_reflns_number 9599
_diffrn_reflns_theta_full 27.61
_diffrn_reflns_theta_max 27.61
_diffrn_reflns_theta_min 2.15
_exptl_absorpt_coefficient_mu 4.994
_exptl_absorpt_correction_T_max 1.000000
_exptl_absorpt_correction_T_min 0.630844
_exptl_absorpt_correction_type empirical
_exptl_crystal_colour orange
_exptl_crystal_density_diffrn 1.603
_exptl_crystal_density_method 'not measured'
_exptl_crystal_description prism
_exptl_crystal_F_000 652
_exptl_crystal_size_max 0.40
_exptl_crystal_size_mid 0.40
_exptl_crystal_size_min 0.20
_refine_diff_density_max 3.142
_refine_diff_density_min -1.859
_refine_diff_density_rms 0.218
_refine_ls_extinction_method none
_refine_ls_goodness_of_fit_ref 1.046
_refine_ls_hydrogen_treatment mixed
_refine_ls_matrix_type full
_refine_ls_number_parameters 323
_refine_ls_number_reflns 6142
_refine_ls_number_restraints 0
_refine_ls_restrained_S_all 1.046
_refine_ls_R_factor_all 0.0440
_refine_ls_R_factor_gt 0.0425
_refine_ls_shift/su_max 0.001
_refine_ls_shift/su_mean 0.000
_refine_ls_structure_factor_coef Fsqd
_refine_ls_weighting_details 'calc w=1/[\s^2^(Fo^2^)+(0.0629P)^2^+0.0000P] where P=(Fo^2^+2Fc^2^)/3'
_refine_ls_weighting_scheme calc
_refine_ls_wR_factor_gt 0.1051
_refine_ls_wR_factor_ref 0.1064
_reflns_number_gt 5835
_reflns_number_total 6142
_reflns_threshold_expression >2sigma(I)
_cod_data_source_file om3002137_si_001.cif
_cod_data_source_block ito42
_cod_depositor_comments
;
The following automatic conversions were performed:

'_symmetry_cell_setting' value 'Triclinic' changed to 'triclinic'
according to /home/saulius/struct/CIF-dictionaries/cif_core.dic
dictionary named 'cif_core.dic' version 2.4.1 from
2010-06-29.

'_exptl_absorpt_correction_type' value 'Empirical'
changed to 'empirical' according to
/home/saulius/struct/CIF-dictionaries/cif_core.dic dictionary named
'cif_core.dic' version 2.4.1 from 2010-06-29.

Automatic conversion script
Id: cif_fix_values 1891 2012-01-12 08:04:46Z andrius 
;
_cod_original_sg_symbol_H-M P-1
_cod_database_code 4078458

loop_
_symmetry_equiv_pos_as_xyz
'x, y, z'
'-x, -y, -z'

loop_
_atom_site_label
_atom_site_type_symbol
_atom_site_fract_x
_atom_site_fract_y
_atom_site_fract_z
_atom_site_U_iso_or_equiv
_atom_site_adp_type
_atom_site_occupancy
_atom_site_symmetry_multiplicity
_atom_site_calc_flag
_atom_site_refinement_flags
C1 C 0.9665(5) 1.0977(5) 0.7432(3) 0.0225(9) Uani 1 1 d .
C2 C 1.0584(5) 1.1817(4) 0.8254(3) 0.0246(9) Uani 1 1 d .
C3 C 1.0658(5) 1.3270(4) 0.8442(3) 0.0227(8) Uani 1 1 d .
C4 C 0.9733(5) 1.3768(5) 0.7790(3) 0.0276(9) Uani 1 1 d .
H4 H 0.9743 1.4728 0.7911 0.033 Uiso 1 1 calc R
C5 C 0.8791(5) 1.2948(4) 0.6969(3) 0.0246(9) Uani 1 1 d .
C6 C 0.8769(5) 1.1537(4) 0.6784(3) 0.0224(8) Uani 1 1 d .
C7 C 1.1642(6) 1.4211(5) 0.9300(3) 0.0341(11) Uani 1 1 d .
H7A H 1.1552 1.5169 0.9293 0.051 Uiso 1 1 calc R
H7B H 1.2706 1.4218 0.9361 0.051 Uiso 1 1 calc R
H7C H 1.1316 1.3862 0.9810 0.051 Uiso 1 1 calc R
C8 C 0.7808(6) 1.3601(5) 0.6330(3) 0.0358(11) Uani 1 1 d .
H8A H 0.7695 1.3176 0.5708 0.054 Uiso 1 1 calc R
H8B H 0.8288 1.4617 0.6423 0.054 Uiso 1 1 calc R
H8C H 0.6801 1.3433 0.6445 0.054 Uiso 1 1 calc R
C9 C 1.1347(5) 1.0969(4) 0.8772(3) 0.0216(8) Uani 1 1 d .
C10 C 1.2975(6) 1.0303(5) 0.9814(3) 0.0315(10) Uani 1 1 d .
H10A H 1.2997 1.0167 1.0439 0.038 Uiso 1 1 calc R
H10B H 1.4027 1.0505 0.9749 0.038 Uiso 1 1 calc R
C11 C 1.1919(5) 0.8984(5) 0.9131(3) 0.0236(9) Uani 1 1 d .
C12 C 1.2799(6) 0.8110(5) 0.8737(3) 0.0309(10) Uani 1 1 d .
H12A H 1.2086 0.7256 0.8341 0.046 Uiso 1 1 calc R
H12B H 1.3483 0.7847 0.9225 0.046 Uiso 1 1 calc R
H12C H 1.3399 0.8659 0.8390 0.046 Uiso 1 1 calc R
C13 C 1.0753(6) 0.8107(6) 0.9536(3) 0.0352(11) Uani 1 1 d .
H13A H 1.0233 0.8716 0.9803 0.053 Uiso 1 1 calc R
H13B H 1.1273 0.7675 1.0003 0.053 Uiso 1 1 calc R
H13C H 1.0005 0.7367 0.9063 0.053 Uiso 1 1 calc R
C14 C 0.7995(5) 1.0441(5) 0.5997(3) 0.0238(9) Uani 1 1 d .
C15 C 0.6574(6) 0.9303(5) 0.4622(3) 0.0324(10) Uani 1 1 d .
H15A H 0.6808 0.9437 0.4042 0.039 Uiso 1 1 calc R
H15B H 0.5459 0.8902 0.4508 0.039 Uiso 1 1 calc R
C16 C 0.7428(5) 0.8313(5) 0.5071(3) 0.0266(9) Uani 1 1 d .
C17 C 0.8593(7) 0.8051(7) 0.4585(3) 0.0451(13) Uani 1 1 d .
H17A H 0.9220 0.8953 0.4511 0.068 Uiso 1 1 calc R
H17B H 0.8065 0.7462 0.3992 0.068 Uiso 1 1 calc R
H17C H 0.9246 0.7568 0.4939 0.068 Uiso 1 1 calc R
C18 C 0.6368(7) 0.6959(5) 0.5164(4) 0.0400(12) Uani 1 1 d .
H18A H 0.6968 0.6363 0.5435 0.060 Uiso 1 1 calc R
H18B H 0.5718 0.6461 0.4567 0.060 Uiso 1 1 calc R
H18C H 0.5730 0.7173 0.5549 0.060 Uiso 1 1 calc R
C19 C 0.7794(5) 0.8635(5) 0.7712(3) 0.0257(9) Uani 1 1 d .
C20 C 0.7102(5) 0.7050(5) 0.7638(3) 0.0288(9) Uani 1 1 d .
H20A H 0.7893 0.6645 0.7953 0.035 Uiso 1 1 calc R
H20B H 0.6769 0.6595 0.6995 0.035 Uiso 1 1 calc R
C21 C 0.5738(6) 0.6721(6) 0.8043(4) 0.0345(11) Uani 1 1 d .
H21A H 0.6111 0.6997 0.8707 0.041 Uiso 1 1 calc R
H21B H 0.5054 0.7295 0.7825 0.041 Uiso 1 1 calc R
C22 C 0.4829(6) 0.5165(6) 0.7802(4) 0.0352(11) Uani 1 1 d .
H22A H 0.3878 0.5058 0.7994 0.042 Uiso 1 1 calc R
H22B H 0.4536 0.4874 0.7139 0.042 Uiso 1 1 calc R
C23 C 0.5656(6) 0.4179(5) 0.8219(3) 0.0362(11) Uani 1 1 d .
H23A H 0.5831 0.4385 0.8881 0.043 Uiso 1 1 calc R
H23B H 0.6665 0.4364 0.8091 0.043 Uiso 1 1 calc R
C24 C 0.4806(7) 0.2637(6) 0.7880(4) 0.0446(13) Uani 1 1 d .
H24A H 0.4589 0.2439 0.7215 0.054 Uiso 1 1 calc R
H24B H 0.3818 0.2440 0.8034 0.054 Uiso 1 1 calc R
C25 C 0.5689(9) 0.1654(7) 0.8275(6) 0.066(2) Uani 1 1 d .
H25A H 0.6686 0.1868 0.8144 0.098 Uiso 1 1 calc R
H25B H 0.5117 0.0675 0.8005 0.098 Uiso 1 1 calc R
H25C H 0.5833 0.1789 0.8928 0.098 Uiso 1 1 calc R
C26 C 1.1091(6) 0.7447(5) 0.6522(3) 0.0292(9) Uani 1 1 d .
C27 C 1.1932(8) 0.6495(7) 0.6156(4) 0.0501(15) Uani 1 1 d .
H27A H 1.2004 0.5765 0.6525 0.075 Uiso 1 1 calc R
H27B H 1.2959 0.7054 0.6174 0.075 Uiso 1 1 calc R
H27C H 1.1377 0.6049 0.5532 0.075 Uiso 1 1 calc R
Ir1 Ir 0.963225(16) 0.903425(14) 0.717020(9) 0.01994(8) Uani 1 1 d .
N1 N 1.1107(4) 0.9652(4) 0.8435(2) 0.0221(7) Uani 1 1 d .
N2 N 0.8243(4) 0.9214(4) 0.5984(2) 0.0226(7) Uani 1 1 d .
O1 O 1.2318(4) 1.1447(4) 0.9597(2) 0.0286(7) Uani 1 1 d .
O2 O 0.7103(4) 1.0642(3) 0.5252(2) 0.0284(7) Uani 1 1 d .
O3 O 0.9936(4) 0.6905(3) 0.6774(2) 0.0295(7) Uani 1 1 d .
O4 O 1.1538(4) 0.8753(4) 0.6564(2) 0.0312(7) Uani 1 1 d .
H1 H 0.823(7) 0.908(6) 0.842(4) 0.042(16) Uiso 1 1 d .
H2 H 0.702(7) 0.912(7) 0.737(4) 0.043(17) Uiso 1 1 d .

loop_
_atom_site_aniso_label
_atom_site_aniso_U_11
_atom_site_aniso_U_22
_atom_site_aniso_U_33
_atom_site_aniso_U_23
_atom_site_aniso_U_13
_atom_site_aniso_U_12
C1 0.023(2) 0.018(2) 0.025(2) 0.0024(16) 0.0067(17) 0.0045(16)
C2 0.027(2) 0.019(2) 0.029(2) 0.0058(17) 0.0036(17) 0.0129(17)
C3 0.026(2) 0.0124(18) 0.030(2) 0.0010(15) 0.0093(17) 0.0065(16)
C4 0.036(2) 0.0164(19) 0.031(2) 0.0037(16) 0.0084(19) 0.0097(18)
C5 0.025(2) 0.018(2) 0.032(2) 0.0063(17) 0.0069(18) 0.0081(17)
C6 0.027(2) 0.0147(19) 0.0253(19) 0.0026(15) 0.0059(17) 0.0066(16)
C7 0.043(3) 0.015(2) 0.036(2) -0.0023(17) 0.003(2) 0.0030(19)
C8 0.041(3) 0.022(2) 0.036(2) 0.0048(19) -0.007(2) 0.010(2)
C9 0.022(2) 0.0199(19) 0.0230(19) 0.0023(15) 0.0037(16) 0.0082(16)
C10 0.033(2) 0.026(2) 0.033(2) 0.0045(18) -0.0008(19) 0.0135(19)
C11 0.027(2) 0.019(2) 0.025(2) 0.0061(16) 0.0025(17) 0.0100(17)
C12 0.034(2) 0.029(2) 0.034(2) 0.0080(19) 0.010(2) 0.015(2)
C13 0.034(3) 0.037(3) 0.040(2) 0.018(2) 0.012(2) 0.013(2)
C14 0.020(2) 0.020(2) 0.029(2) 0.0032(17) 0.0046(17) 0.0051(16)
C15 0.040(3) 0.024(2) 0.028(2) -0.0007(17) -0.001(2) 0.012(2)
C16 0.025(2) 0.023(2) 0.024(2) -0.0043(16) -0.0043(17) 0.0083(18)
C17 0.039(3) 0.056(3) 0.034(2) -0.012(2) 0.001(2) 0.020(3)
C18 0.043(3) 0.026(2) 0.038(3) 0.005(2) -0.004(2) 0.002(2)
C19 0.027(2) 0.019(2) 0.033(2) 0.0018(17) 0.0095(18) 0.0099(17)
C20 0.028(2) 0.023(2) 0.039(2) 0.0039(18) 0.0142(19) 0.0091(18)
C21 0.034(3) 0.028(3) 0.042(3) 0.002(2) 0.018(2) 0.004(2)
C22 0.027(2) 0.034(3) 0.043(3) 0.009(2) 0.010(2) 0.005(2)
C23 0.039(3) 0.029(2) 0.035(2) 0.0088(19) 0.006(2) 0.002(2)
C24 0.050(3) 0.030(3) 0.049(3) 0.006(2) 0.013(3) 0.002(2)
C25 0.071(5) 0.042(4) 0.098(5) 0.029(4) 0.038(4) 0.022(3)
C26 0.034(2) 0.033(2) 0.0236(19) 0.0024(17) 0.0066(18) 0.018(2)
C27 0.065(4) 0.057(4) 0.046(3) 0.003(3) 0.020(3) 0.045(3)
Ir1 0.02145(12) 0.01340(12) 0.02456(12) 0.00142(7) 0.00575(8) 0.00544(7)
N1 0.0238(18) 0.0177(17) 0.0265(17) 0.0055(14) 0.0046(14) 0.0103(15)
N2 0.0228(17) 0.0150(16) 0.0246(17) -0.0032(13) 0.0013(14) 0.0035(14)
O1 0.0323(18) 0.0214(16) 0.0288(16) 0.0008(12) 0.0006(14) 0.0103(14)
O2 0.0307(17) 0.0226(15) 0.0275(15) 0.0021(12) -0.0018(13) 0.0100(13)
O3 0.0358(19) 0.0182(15) 0.0356(17) 0.0010(13) 0.0114(15) 0.0097(14)
O4 0.0312(18) 0.0299(18) 0.0330(17) 0.0071(14) 0.0090(14) 0.0086(14)

loop_
_atom_type_symbol
_atom_type_description
_atom_type_scat_dispersion_real
_atom_type_scat_dispersion_imag
_atom_type_scat_source
C C 0.0033 0.0016 'International Tables Vol C Tables 4.2.6.8 and 6.1.1.4'
H H 0.0000 0.0000 'International Tables Vol C Tables 4.2.6.8 and 6.1.1.4'
N N 0.0061 0.0033 'International Tables Vol C Tables 4.2.6.8 and 6.1.1.4'
O O 0.0106 0.0060 'International Tables Vol C Tables 4.2.6.8 and 6.1.1.4'
Ir Ir -1.4442 7.9887 'International Tables Vol C Tables 4.2.6.8 and 6.1.1.4'

loop_
_geom_angle_atom_site_label_1
_geom_angle_atom_site_label_2
_geom_angle_atom_site_label_3
_geom_angle
C2 C1 C6 121.1(4)
C2 C1 Ir1 119.7(3)
C6 C1 Ir1 119.1(3)
C1 C2 C3 120.2(4)
C1 C2 C9 108.7(4)
C3 C2 C9 131.1(4)
C4 C3 C2 116.6(4)
C4 C3 C7 121.4(4)
C2 C3 C7 122.1(4)
C3 C4 C5 124.3(4)
C6 C5 C4 118.3(4)
C6 C5 C8 122.4(4)
C4 C5 C8 119.3(4)
C5 C6 C1 119.4(4)
C5 C6 C14 132.0(4)
C1 C6 C14 108.5(4)
N1 C9 O1 116.6(4)
N1 C9 C2 119.2(4)
O1 C9 C2 124.3(4)
O1 C10 C11 105.1(3)
N1 C11 C12 111.2(4)
N1 C11 C13 108.5(4)
C12 C11 C13 111.9(4)
N1 C11 C10 100.8(3)
C12 C11 C10 112.4(4)
C13 C11 C10 111.5(4)
N2 C14 O2 117.0(4)
N2 C14 C6 119.3(4)
O2 C14 C6 123.6(4)
O2 C15 C16 106.3(3)
N2 C16 C18 110.4(4)
N2 C16 C17 109.4(4)
C18 C16 C17 112.2(4)
N2 C16 C15 100.6(3)
C18 C16 C15 112.9(4)
C17 C16 C15 110.7(4)
C20 C19 Ir1 111.3(3)
C19 C20 C21 112.4(4)
C22 C21 C20 113.1(5)
C23 C22 C21 114.9(5)
C22 C23 C24 113.5(5)
C23 C24 C25 112.9(5)
O4 C26 O3 120.7(4)
O4 C26 C27 120.3(5)
O3 C26 C27 119.0(5)
O4 C26 Ir1 60.8(2)
O3 C26 Ir1 59.9(2)
C27 C26 Ir1 178.7(4)
C1 Ir1 N1 78.89(17)
C1 Ir1 N2 79.58(17)
N1 Ir1 N2 158.33(15)
C1 Ir1 C19 85.15(18)
N1 Ir1 C19 90.72(17)
N2 Ir1 C19 89.86(17)
C1 Ir1 O3 170.26(16)
N1 Ir1 O3 100.60(13)
N2 Ir1 O3 100.21(13)
C19 Ir1 O3 104.59(15)
C1 Ir1 O4 112.46(17)
N1 Ir1 O4 91.10(13)
N2 Ir1 O4 94.88(14)
C19 Ir1 O4 162.31(16)
O3 Ir1 O4 57.80(13)
C1 Ir1 C26 141.34(18)
N1 Ir1 C26 96.30(14)
N2 Ir1 C26 98.97(14)
C19 Ir1 C26 133.48(17)
O3 Ir1 C26 28.93(15)
O4 Ir1 C26 28.88(14)
C9 N1 C11 108.6(3)
C9 N1 Ir1 113.5(3)
C11 N1 Ir1 137.7(3)
C14 N2 C16 109.1(4)
C14 N2 Ir1 113.3(3)
C16 N2 Ir1 137.6(3)
C9 O1 C10 105.7(3)
C14 O2 C15 106.6(3)
C26 O3 Ir1 91.2(3)
C26 O4 Ir1 90.3(3)

loop_
_geom_bond_atom_site_label_1
_geom_bond_atom_site_label_2
_geom_bond_distance
C1 C2 1.402(6)
C1 C6 1.416(6)
C1 Ir1 1.922(4)
C2 C3 1.424(6)
C2 C9 1.436(5)
C3 C4 1.397(6)
C3 C7 1.493(6)
C4 C5 1.400(6)
C5 C6 1.395(6)
C5 C8 1.510(6)
C6 C14 1.451(6)
C9 N1 1.298(5)
C9 O1 1.344(5)
C10 O1 1.461(5)
C10 C11 1.546(6)
C11 N1 1.491(5)
C11 C12 1.510(6)
C11 C13 1.525(7)
C14 N2 1.298(6)
C14 O2 1.331(5)
C15 O2 1.460(5)
C15 C16 1.547(6)
C16 N2 1.506(5)
C16 C18 1.509(7)
C16 C17 1.520(7)
C19 C20 1.531(6)
C19 Ir1 2.061(5)
C20 C21 1.534(7)
C21 C22 1.529(9)
C22 C23 1.509(7)
C23 C24 1.513(7)
C24 C25 1.526(8)
C26 O4 1.253(6)
C26 O3 1.255(6)
C26 C27 1.517(6)
C26 Ir1 2.594(4)
Ir1 N1 2.050(4)
Ir1 N2 2.051(3)
Ir1 O3 2.245(3)
Ir1 O4 2.265(4)
